data_7152894
loop_
_publ_author_name
'Ding, Yubin'
'Li, Tong'
'Li, Xin'
'Zhu, Weihong'
'Xie, Yongshu'

_publ_section_title
;
 From nonconjugation to conjugation: novel meso-OH substituted
 dipyrromethanes as fluorescence turn-on Zn(2+) probes.
;
_journal_issue 16
_journal_name_full 'Organic &amp; biomolecular chemistry'
_journal_page_first 2685
_journal_page_last 2692
_journal_paper_doi 10.1039/c3ob40121a
_journal_volume 11
_journal_year 2013
_chemical_formula_sum 'C37 H38 N2 O3'
_chemical_formula_weight 558.69
_chemical_name_systematic
;
?
;
_space_group_IT_number 2
_symmetry_cell_setting triclinic
_symmetry_space_group_name_Hall '-P 1'
_symmetry_space_group_name_H-M 'P -1'
_atom_sites_solution_hydrogens geom
_atom_sites_solution_primary direct
_atom_sites_solution_secondary difmap
_audit_creation_method SHELXL-97
_cell_angle_alpha 93.9300(10)
_cell_angle_beta 104.033(2)
_cell_angle_gamma 103.177(2)
_cell_formula_units_Z 2
_cell_length_a 9.9120(6)
_cell_length_b 11.6861(9)
_cell_length_c 15.4195(11)
_cell_measurement_reflns_used 1519
_cell_measurement_temperature 298(2)
_cell_measurement_theta_max 26.055
_cell_measurement_theta_min 2.408
_cell_volume 1672.6(2)
_computing_cell_refinement 'Bruker SMART'
_computing_data_collection 'Bruker SMART'
_computing_data_reduction 'Bruker SHELXTL'
_computing_molecular_graphics 'Bruker SHELXTL'
_computing_publication_material 'Bruker SHELXTL'
_computing_structure_refinement 'SHELXL-97 (Sheldrick, 1997)'
_computing_structure_solution 'SHELXS-97 (Sheldrick, 1990)'
_diffrn_ambient_temperature 298(2)
_diffrn_measured_fraction_theta_full 0.987
_diffrn_measured_fraction_theta_max 0.987
_diffrn_measurement_device_type 'CCD area detector'
_diffrn_measurement_method 'phi and omega scans'
_diffrn_radiation_monochromator graphite
_diffrn_radiation_source 'fine-focus sealed tube'
_diffrn_radiation_type MoK\a
_diffrn_radiation_wavelength 0.71073
_diffrn_reflns_av_R_equivalents 0.0470
_diffrn_reflns_av_sigmaI/netI 0.0940
_diffrn_reflns_limit_h_max 10
_diffrn_reflns_limit_h_min -11
_diffrn_reflns_limit_k_max 13
_diffrn_reflns_limit_k_min -9
_diffrn_reflns_limit_l_max 17
_diffrn_reflns_limit_l_min -18
_diffrn_reflns_number 8551
_diffrn_reflns_theta_full 25.02
_diffrn_reflns_theta_max 25.02
_diffrn_reflns_theta_min 2.41
_exptl_absorpt_coefficient_mu 0.070
_exptl_absorpt_correction_T_max 0.9984
_exptl_absorpt_correction_T_min 0.9930
_exptl_absorpt_correction_type multi-scan
_exptl_absorpt_process_details sadabs
_exptl_crystal_density_diffrn 1.109
_exptl_crystal_density_method 'not measured'
_exptl_crystal_F_000 596
_exptl_crystal_size_max 0.10
_exptl_crystal_size_mid 0.08
_exptl_crystal_size_min 0.02
_refine_diff_density_max 0.160
_refine_diff_density_min -0.167
_refine_diff_density_rms 0.041
_refine_ls_extinction_method none
_refine_ls_goodness_of_fit_ref 1.063
_refine_ls_hydrogen_treatment constr
_refine_ls_matrix_type full
_refine_ls_number_parameters 448
_refine_ls_number_reflns 5829
_refine_ls_number_restraints 0
_refine_ls_restrained_S_all 1.063
_refine_ls_R_factor_all 0.1287
_refine_ls_R_factor_gt 0.0603
_refine_ls_shift/su_max 0.001
_refine_ls_shift/su_mean 0.000
_refine_ls_structure_factor_coef Fsqd
_refine_ls_weighting_details 'calc w=1/[\s^2^(Fo^2^)+(0.0261P)^2^+0.0000P] where P=(Fo^2^+2Fc^2^)/3'
_refine_ls_weighting_scheme calc
_refine_ls_wR_factor_gt 0.1044
_refine_ls_wR_factor_ref 0.1206
_reflns_number_gt 2912
_reflns_number_total 5829
_reflns_threshold_expression >2sigma(I)
_cod_data_source_file c3ob40121a.txt
_cod_data_source_block 120713c
_cod_depositor_comments
;
The following automatic conversions were performed:

'_symmetry_cell_setting' value 'Triclinic' changed to 'triclinic'
according to /home/saulius/struct/CIF-dictionaries/cif_core.dic
dictionary named 'cif_core.dic' version 2.4.2 from 2011-04-26.

Automatic conversion script
Id: cif_fix_values 1891 2012-01-12 08:04:46Z andrius 
;
_cod_original_sg_symbol_H-M P-1
_cod_database_code 7152894

loop_
_symmetry_equiv_pos_as_xyz
'x, y, z'
'-x, -y, -z'

loop_
_atom_site_label
_atom_site_type_symbol
_atom_site_fract_x
_atom_site_fract_y
_atom_site_fract_z
_atom_site_U_iso_or_equiv
_atom_site_adp_type
_atom_site_occupancy
_atom_site_symmetry_multiplicity
_atom_site_calc_flag
_atom_site_refinement_flags
_atom_site_disorder_assembly
_atom_site_disorder_group
N1 N 0.8916(2) 0.49741(18) 0.61556(13) 0.0419(6) Uani 1 1 d . . .
H1 H 0.9027 0.4580 0.5698 0.050 Uiso 1 1 calc R . .
N2 N 0.5442(2) 0.19168(19) 0.50881(13) 0.0443(6) Uani 1 1 d . . .
H2 H 0.5516 0.1276 0.5318 0.053 Uiso 1 1 calc R . .
O1 O 0.81015(16) 0.25193(15) 0.65735(13) 0.0454(5) Uani 1 1 d . . .
H1A H 0.7663 0.1831 0.6563 0.068 Uiso 1 1 calc R . .
O2 O 1.0608(2) 0.63963(19) 0.52611(14) 0.0766(7) Uani 1 1 d . . .
O3 O 0.3541(2) -0.00900(18) 0.39688(13) 0.0625(6) Uani 1 1 d . . .
C1 C 0.7113(3) 0.3264(2) 0.64664(16) 0.0385(7) Uani 1 1 d . . .
C2 C 0.6220(3) 0.3106(2) 0.71583(17) 0.0372(7) Uani 1 1 d . . .
C3 C 0.4865(3) 0.3321(2) 0.69764(18) 0.0456(7) Uani 1 1 d . . .
H3 H 0.4448 0.3483 0.6405 0.055 Uiso 1 1 calc R . .
C4 C 0.4117(3) 0.3300(3) 0.7640(2) 0.0516(8) Uani 1 1 d . A .
C5 C 0.4782(3) 0.3060(3) 0.84857(19) 0.0552(8) Uani 1 1 d . . .
H5 H 0.4303 0.3049 0.8935 0.066 Uiso 1 1 calc R . .
C6 C 0.6137(3) 0.2834(3) 0.86887(18) 0.0517(8) Uani 1 1 d . B .
C7 C 0.6834(3) 0.2847(2) 0.80079(18) 0.0464(7) Uani 1 1 d . . .
H7 H 0.7729 0.2679 0.8123 0.056 Uiso 1 1 calc R . .
C8 C 0.2607(3) 0.3539(4) 0.7411(3) 0.0726(10) Uani 1 1 d . . .
C9 C 0.2791(8) 0.4859(7) 0.7302(11) 0.119(4) Uani 0.80(2) 1 d P A 1
H9A H 0.1889 0.5057 0.7250 0.178 Uiso 0.80(2) 1 calc PR A 1
H9B H 0.3104 0.5012 0.6770 0.178 Uiso 0.80(2) 1 calc PR A 1
H9C H 0.3494 0.5332 0.7820 0.178 Uiso 0.80(2) 1 calc PR A 1
C10 C 0.1651(8) 0.2758(14) 0.6536(7) 0.116(4) Uani 0.80(2) 1 d P A 1
H10A H 0.0699 0.2873 0.6422 0.175 Uiso 0.80(2) 1 calc PR A 1
H10B H 0.1614 0.1940 0.6597 0.175 Uiso 0.80(2) 1 calc PR A 1
H10C H 0.2045 0.2973 0.6042 0.175 Uiso 0.80(2) 1 calc PR A 1
C11 C 0.1844(8) 0.3277(14) 0.8160(7) 0.117(4) Uani 0.80(2) 1 d P A 1
H11A H 0.2399 0.3780 0.8708 0.176 Uiso 0.80(2) 1 calc PR A 1
H11B H 0.1749 0.2462 0.8255 0.176 Uiso 0.80(2) 1 calc PR A 1
H11C H 0.0908 0.3425 0.7985 0.176 Uiso 0.80(2) 1 calc PR A 1
C9' C 0.166(3) 0.249(4) 0.772(3) 0.100(12) Uani 0.20(2) 1 d P A 2
H9'1 H 0.2084 0.2434 0.8338 0.149 Uiso 0.20(2) 1 calc PR A 2
H9'2 H 0.1594 0.1767 0.7353 0.149 Uiso 0.20(2) 1 calc PR A 2
H9'3 H 0.0718 0.2610 0.7652 0.149 Uiso 0.20(2) 1 calc PR A 2
C10' C 0.273(3) 0.470(3) 0.799(4) 0.109(14) Uani 0.20(2) 1 d P A 2
H10D H 0.1930 0.5013 0.7738 0.164 Uiso 0.20(2) 1 calc PR A 2
H10E H 0.3609 0.5260 0.7992 0.164 Uiso 0.20(2) 1 calc PR A 2
H10F H 0.2738 0.4549 0.8592 0.164 Uiso 0.20(2) 1 calc PR A 2
C11' C 0.199(4) 0.361(5) 0.641(3) 0.105(13) Uani 0.20(2) 1 d P A 2
H11D H 0.1020 0.3687 0.6315 0.157 Uiso 0.20(2) 1 calc PR A 2
H11E H 0.1992 0.2905 0.6058 0.157 Uiso 0.20(2) 1 calc PR A 2
H11F H 0.2563 0.4289 0.6238 0.157 Uiso 0.20(2) 1 calc PR A 2
C12 C 0.6865(4) 0.2582(4) 0.9632(2) 0.0738(10) Uani 1 1 d . . .
C13 C 0.5878(9) 0.2583(10) 1.0287(3) 0.117(4) Uani 0.815(15) 1 d P B 1
H13A H 0.4986 0.1995 1.0040 0.175 Uiso 0.815(15) 1 calc PR B 1
H13B H 0.5691 0.3350 1.0357 0.175 Uiso 0.815(15) 1 calc PR B 1
H13C H 0.6351 0.2404 1.0863 0.175 Uiso 0.815(15) 1 calc PR B 1
C14 C 0.7130(9) 0.1343(6) 0.9564(4) 0.108(3) Uani 0.815(15) 1 d P B 1
H14A H 0.7547 0.1173 1.0156 0.162 Uiso 0.815(15) 1 calc PR B 1
H14B H 0.7774 0.1311 0.9193 0.162 Uiso 0.815(15) 1 calc PR B 1
H14C H 0.6234 0.0766 0.9301 0.162 Uiso 0.815(15) 1 calc PR B 1
C15 C 0.8254(8) 0.3524(10) 1.0034(4) 0.137(4) Uani 0.815(15) 1 d P B 1
H15A H 0.8686 0.3379 1.0630 0.205 Uiso 0.815(15) 1 calc PR B 1
H15B H 0.8055 0.4290 1.0063 0.205 Uiso 0.815(15) 1 calc PR B 1
H15C H 0.8900 0.3501 0.9663 0.205 Uiso 0.815(15) 1 calc PR B 1
C13' C 0.846(3) 0.258(4) 0.9719(17) 0.107(13) Uani 0.185(15) 1 d P B 2
H13D H 0.8946 0.2611 1.0342 0.161 Uiso 0.185(15) 1 calc PR B 2
H13E H 0.8914 0.3265 0.9486 0.161 Uiso 0.185(15) 1 calc PR B 2
H13F H 0.8500 0.1876 0.9383 0.161 Uiso 0.185(15) 1 calc PR B 2
C14' C 0.690(4) 0.358(3) 1.0340(14) 0.101(13) Uani 0.185(15) 1 d P B 2
H14D H 0.5952 0.3685 1.0274 0.151 Uiso 0.185(15) 1 calc PR B 2
H14E H 0.7521 0.4308 1.0256 0.151 Uiso 0.185(15) 1 calc PR B 2
H14F H 0.7266 0.3390 1.0932 0.151 Uiso 0.185(15) 1 calc PR B 2
C15' C 0.610(4) 0.140(3) 0.9846(19) 0.121(17) Uani 0.185(15) 1 d P B 2
H15D H 0.6596 0.1264 1.0432 0.182 Uiso 0.185(15) 1 calc PR B 2
H15E H 0.6091 0.0776 0.9403 0.182 Uiso 0.185(15) 1 calc PR B 2
H15F H 0.5131 0.1404 0.9839 0.182 Uiso 0.185(15) 1 calc PR B 2
C16 C 0.8029(3) 0.4537(2) 0.66628(16) 0.0373(6) Uani 1 1 d . . .
C17 C 0.8121(3) 0.5444(2) 0.73216(17) 0.0498(8) Uani 1 1 d . . .
H17 H 0.7621 0.5396 0.7762 0.060 Uiso 1 1 calc R . .
C18 C 0.9110(3) 0.6445(2) 0.71981(18) 0.0507(8) Uani 1 1 d . . .
H18 H 0.9378 0.7186 0.7542 0.061 Uiso 1 1 calc R . .
C19 C 0.9617(3) 0.6144(2) 0.64794(17) 0.0411(7) Uani 1 1 d . . .
C20 C 1.0573(3) 0.6810(3) 0.60088(19) 0.0471(7) Uani 1 1 d . . .
C21 C 1.1545(3) 0.7994(2) 0.64145(19) 0.0464(7) Uani 1 1 d . . .
C22 C 1.1908(3) 0.8807(3) 0.5847(2) 0.0660(9) Uani 1 1 d . . .
H22 H 1.1496 0.8622 0.5229 0.079 Uiso 1 1 calc R . .
C23 C 1.2878(4) 0.9895(3) 0.6186(3) 0.0810(11) Uani 1 1 d . . .
H23 H 1.3093 1.0445 0.5800 0.097 Uiso 1 1 calc R . .
C24 C 1.3523(4) 1.0156(3) 0.7103(3) 0.0838(12) Uani 1 1 d . . .
H24 H 1.4195 1.0875 0.7331 0.101 Uiso 1 1 calc R . .
C25 C 1.3181(3) 0.9367(3) 0.7670(2) 0.0804(11) Uani 1 1 d . . .
H25 H 1.3610 0.9553 0.8286 0.097 Uiso 1 1 calc R . .
C26 C 1.2191(3) 0.8278(3) 0.7333(2) 0.0646(9) Uani 1 1 d . . .
H26 H 1.1963 0.7740 0.7726 0.078 Uiso 1 1 calc R . .
C27 C 0.6158(3) 0.3031(2) 0.54961(16) 0.0378(7) Uani 1 1 d . . .
C28 C 0.5763(3) 0.3811(3) 0.49192(18) 0.0486(8) Uani 1 1 d . . .
H28 H 0.6095 0.4632 0.5027 0.058 Uiso 1 1 calc R . .
C29 C 0.4773(3) 0.3155(3) 0.41399(18) 0.0503(8) Uani 1 1 d . . .
H29 H 0.4325 0.3460 0.3639 0.060 Uiso 1 1 calc R . .
C30 C 0.4579(3) 0.1967(2) 0.42495(17) 0.0435(7) Uani 1 1 d . . .
C31 C 0.3669(3) 0.0889(3) 0.36869(19) 0.0481(8) Uani 1 1 d . . .
C32 C 0.2804(3) 0.0975(3) 0.27610(18) 0.0499(8) Uani 1 1 d . . .
C33 C 0.3381(3) 0.1686(3) 0.21876(19) 0.0624(9) Uani 1 1 d . . .
H33 H 0.4332 0.2130 0.2375 0.075 Uiso 1 1 calc R . .
C34 C 0.2535(4) 0.1736(3) 0.1329(2) 0.0784(11) Uani 1 1 d . . .
H34 H 0.2926 0.2209 0.0945 0.094 Uiso 1 1 calc R . .
C35 C 0.1129(4) 0.1090(4) 0.1051(2) 0.0846(12) Uani 1 1 d . . .
H35 H 0.0568 0.1130 0.0481 0.102 Uiso 1 1 calc R . .
C36 C 0.0553(4) 0.0387(3) 0.1611(2) 0.0785(11) Uani 1 1 d . . .
H36 H -0.0404 -0.0042 0.1422 0.094 Uiso 1 1 calc R . .
C37 C 0.1385(3) 0.0309(3) 0.2460(2) 0.0663(9) Uani 1 1 d . . .
H37 H 0.0992 -0.0191 0.2829 0.080 Uiso 1 1 calc R . .

loop_
_atom_site_aniso_label
_atom_site_aniso_U_11
_atom_site_aniso_U_22
_atom_site_aniso_U_33
_atom_site_aniso_U_23
_atom_site_aniso_U_13
_atom_site_aniso_U_12
N1 0.0427(13) 0.0346(15) 0.0435(13) -0.0032(11) 0.0120(11) 0.0020(11)
N2 0.0493(14) 0.0290(14) 0.0455(13) 0.0050(11) 0.0020(11) 0.0027(11)
O1 0.0359(10) 0.0366(12) 0.0595(11) 0.0028(11) 0.0078(9) 0.0069(9)
O2 0.1078(18) 0.0494(15) 0.0682(14) -0.0108(12) 0.0468(14) -0.0085(13)
O3 0.0680(14) 0.0350(13) 0.0663(13) 0.0065(11) -0.0056(11) 0.0021(11)
C1 0.0329(15) 0.0337(17) 0.0466(16) 0.0058(14) 0.0076(13) 0.0065(13)
C2 0.0351(15) 0.0301(16) 0.0404(15) 0.0042(13) 0.0053(13) 0.0019(12)
C3 0.0387(17) 0.0470(19) 0.0502(17) 0.0124(15) 0.0113(14) 0.0081(14)
C4 0.0417(17) 0.055(2) 0.0584(19) 0.0096(16) 0.0147(16) 0.0114(15)
C5 0.057(2) 0.060(2) 0.0513(19) 0.0043(16) 0.0241(16) 0.0113(17)
C6 0.0543(19) 0.054(2) 0.0427(17) 0.0037(15) 0.0084(15) 0.0103(16)
C7 0.0379(16) 0.049(2) 0.0485(17) 0.0018(15) 0.0056(14) 0.0103(14)
C8 0.053(2) 0.096(3) 0.082(3) 0.022(3) 0.029(2) 0.032(2)
C9 0.093(4) 0.125(6) 0.167(11) 0.047(7) 0.040(6) 0.070(4)
C10 0.045(4) 0.173(10) 0.115(6) -0.015(8) -0.004(4) 0.033(6)
C11 0.068(4) 0.188(14) 0.123(6) 0.032(7) 0.054(4) 0.054(6)
C9' 0.053(13) 0.13(3) 0.12(3) 0.012(19) 0.025(15) 0.034(16)
C10' 0.085(17) 0.12(3) 0.13(3) 0.00(2) 0.03(2) 0.052(18)
C11' 0.058(19) 0.14(4) 0.12(2) 0.02(3) 0.008(15) 0.05(2)
C12 0.078(3) 0.099(3) 0.048(2) 0.012(2) 0.0144(19) 0.033(3)
C13 0.126(6) 0.189(12) 0.060(3) 0.040(5) 0.039(4) 0.063(7)
C14 0.125(7) 0.135(6) 0.082(4) 0.049(4) 0.023(4) 0.066(6)
C15 0.112(6) 0.176(9) 0.067(4) 0.007(5) -0.029(4) -0.016(6)
C13' 0.13(2) 0.13(3) 0.040(14) 0.017(16) -0.024(14) 0.04(2)
C14' 0.11(3) 0.12(3) 0.070(15) 0.003(16) 0.008(15) 0.04(2)
C15' 0.14(3) 0.13(3) 0.08(2) 0.03(2) -0.01(2) 0.02(2)
C16 0.0317(15) 0.0351(17) 0.0426(15) 0.0021(14) 0.0099(13) 0.0044(13)
C17 0.0556(19) 0.0394(19) 0.0518(17) -0.0056(15) 0.0232(15) 0.0006(15)
C18 0.0541(19) 0.0372(19) 0.0558(18) -0.0055(15) 0.0172(15) 0.0024(15)
C19 0.0424(16) 0.0304(17) 0.0455(16) 0.0018(14) 0.0104(14) 0.0018(13)
C20 0.0518(18) 0.0390(19) 0.0481(17) 0.0002(16) 0.0165(15) 0.0048(15)
C21 0.0498(18) 0.0351(18) 0.0532(18) 0.0035(16) 0.0195(15) 0.0028(14)
C22 0.080(2) 0.050(2) 0.062(2) 0.0054(18) 0.0263(18) -0.0029(19)
C23 0.101(3) 0.047(2) 0.093(3) 0.011(2) 0.045(2) -0.008(2)
C24 0.083(3) 0.051(2) 0.099(3) -0.009(2) 0.031(2) -0.021(2)
C25 0.077(2) 0.064(3) 0.074(2) -0.004(2) 0.008(2) -0.019(2)
C26 0.063(2) 0.054(2) 0.062(2) 0.0087(18) 0.0096(17) -0.0088(17)
C27 0.0356(15) 0.0322(17) 0.0435(16) 0.0038(14) 0.0101(13) 0.0053(13)
C28 0.0521(18) 0.0327(17) 0.0533(18) 0.0060(15) 0.0049(15) 0.0052(14)
C29 0.0539(18) 0.043(2) 0.0456(17) 0.0091(15) 0.0000(14) 0.0095(15)
C30 0.0437(16) 0.0373(18) 0.0423(16) 0.0056(14) 0.0008(14) 0.0074(14)
C31 0.0448(17) 0.0391(19) 0.0521(18) 0.0007(16) 0.0030(15) 0.0064(15)
C32 0.0541(19) 0.0416(19) 0.0452(17) -0.0046(15) -0.0015(15) 0.0136(15)
C33 0.069(2) 0.064(2) 0.0500(19) 0.0015(18) 0.0067(18) 0.0196(18)
C34 0.098(3) 0.084(3) 0.053(2) 0.007(2) 0.011(2) 0.032(2)
C35 0.099(3) 0.084(3) 0.056(2) -0.008(2) -0.015(2) 0.037(3)
C36 0.066(2) 0.069(3) 0.077(3) -0.014(2) -0.019(2) 0.017(2)
C37 0.064(2) 0.052(2) 0.063(2) -0.0060(17) -0.0101(18) 0.0091(17)

loop_
_atom_type_symbol
_atom_type_description
_atom_type_scat_dispersion_real
_atom_type_scat_dispersion_imag
_atom_type_scat_source
C C 0.0033 0.0016 'International Tables Vol C Tables 4.2.6.8 and 6.1.1.4'
H H 0.0000 0.0000 'International Tables Vol C Tables 4.2.6.8 and 6.1.1.4'
N N 0.0061 0.0033 'International Tables Vol C Tables 4.2.6.8 and 6.1.1.4'
O O 0.0106 0.0060 'International Tables Vol C Tables 4.2.6.8 and 6.1.1.4'

loop_
_geom_angle_atom_site_label_1
_geom_angle_atom_site_label_2
_geom_angle_atom_site_label_3
_geom_angle
C16 N1 C19 110.2(2)
C16 N1 H1 124.9
C19 N1 H1 124.9
C27 N2 C30 109.8(2)
C27 N2 H2 125.1
C30 N2 H2 125.1
C1 O1 H1A 109.5
O1 C1 C16 106.26(18)
O1 C1 C27 110.1(2)
C16 C1 C27 109.6(2)
O1 C1 C2 111.7(2)
C16 C1 C2 107.2(2)
C27 C1 C2 111.9(2)
C3 C2 C7 119.5(2)
C3 C2 C1 121.1(2)
C7 C2 C1 119.1(2)
C2 C3 C4 121.0(2)
C2 C3 H3 119.5
C4 C3 H3 119.5
C5 C4 C3 117.6(3)
C5 C4 C8 122.8(3)
C3 C4 C8 119.6(3)
C4 C5 C6 122.8(3)
C4 C5 H5 118.6
C6 C5 H5 118.6
C7 C6 C5 117.8(3)
C7 C6 C12 120.1(3)
C5 C6 C12 122.1(3)
C6 C7 C2 121.2(3)
C6 C7 H7 119.4
C2 C7 H7 119.4
C11' C8 C10' 110.6(16)
C11' C8 C9 72.8(17)
C10' C8 C9 41.9(18)
C11' C8 C11 130.2(13)
C10' C8 C11 70.2(17)
C9 C8 C11 108.1(5)
C11' C8 C10 39.0(16)
C10' C8 C10 140.2(12)
C9 C8 C10 110.5(5)
C11 C8 C10 107.8(5)
C11' C8 C9' 110.4(15)
C10' C8 C9' 110.3(14)
C9 C8 C9' 142.7(14)
C11 C8 C9' 40.3(15)
C10 C8 C9' 74.6(15)
C11' C8 C4 114.3(12)
C10' C8 C4 106.8(11)
C9 C8 C4 107.8(4)
C11 C8 C4 112.4(4)
C10 C8 C4 110.2(4)
C9' C8 C4 104.2(11)
C8 C9 H9A 109.5
C8 C9 H9B 109.5
C8 C9 H9C 109.5
C8 C10 H10A 109.5
C8 C10 H10B 109.5
C8 C10 H10C 109.5
C8 C11 H11A 109.5
C8 C11 H11B 109.5
C8 C11 H11C 109.5
C8 C9' H9'1 109.5
C8 C9' H9'2 109.5
H9'1 C9' H9'2 109.5
C8 C9' H9'3 109.5
H9'1 C9' H9'3 109.5
H9'2 C9' H9'3 109.5
C8 C10' H10D 109.5
C8 C10' H10E 109.5
H10D C10' H10E 109.5
C8 C10' H10F 109.5
H10D C10' H10F 109.5
H10E C10' H10F 109.5
C8 C11' H11D 109.5
C8 C11' H11E 109.5
H11D C11' H11E 109.5
C8 C11' H11F 109.5
H11D C11' H11F 109.5
H11E C11' H11F 109.5
C15 C12 C15' 137.7(10)
C15 C12 C14 111.4(5)
C15' C12 C14 46.9(17)
C15 C12 C14' 60.5(13)
C15' C12 C14' 110.2(16)
C14 C12 C14' 140.5(10)
C15 C12 C6 109.8(4)
C15' C12 C6 111.9(10)
C14 C12 C6 109.5(3)
C14' C12 C6 109.3(9)
C15 C12 C13' 48.1(13)
C15' C12 C13' 108.5(17)
C14 C12 C13' 66.1(14)
C14' C12 C13' 105.7(14)
C6 C12 C13' 111.1(9)
C15 C12 C13 108.2(5)
C15' C12 C13 61.8(16)
C14 C12 C13 106.4(5)
C14' C12 C13 51.5(14)
C6 C12 C13 111.5(3)
C13' C12 C13 136.6(9)
C12 C13 H13A 109.5
C12 C13 H13B 109.5
C12 C13 H13C 109.5
C12 C14 H14A 109.5
C12 C14 H14B 109.5
C12 C14 H14C 109.5
C12 C15 H15A 109.5
C12 C15 H15B 109.5
C12 C15 H15C 109.5
C12 C13' H13D 109.5
C12 C13' H13E 109.5
H13D C13' H13E 109.5
C12 C13' H13F 109.5
H13D C13' H13F 109.5
H13E C13' H13F 109.5
C12 C14' H14D 109.5
C12 C14' H14E 109.5
H14D C14' H14E 109.5
C12 C14' H14F 109.5
H14D C14' H14F 109.5
H14E C14' H14F 109.5
C12 C15' H15D 109.5
C12 C15' H15E 109.5
H15D C15' H15E 109.5
C12 C15' H15F 109.5
H15D C15' H15F 109.5
H15E C15' H15F 109.5
N1 C16 C17 107.8(2)
N1 C16 C1 122.1(2)
C17 C16 C1 130.1(2)
C16 C17 C18 107.0(2)
C16 C17 H17 126.5
C18 C17 H17 126.5
C19 C18 C17 108.3(2)
C19 C18 H18 125.8
C17 C18 H18 125.8
C18 C19 N1 106.6(2)
C18 C19 C20 133.6(3)
N1 C19 C20 119.6(2)
O2 C20 C19 120.3(3)
O2 C20 C21 118.2(2)
C19 C20 C21 121.4(2)
C22 C21 C26 118.7(3)
C22 C21 C20 118.6(2)
C26 C21 C20 122.5(3)
C21 C22 C23 120.9(3)
C21 C22 H22 119.5
C23 C22 H22 119.5
C24 C23 C22 119.5(3)
C24 C23 H23 120.3
C22 C23 H23 120.3
C25 C24 C23 120.3(3)
C25 C24 H24 119.8
C23 C24 H24 119.8
C24 C25 C26 120.4(3)
C24 C25 H25 119.8
C26 C25 H25 119.8
C21 C26 C25 120.1(3)
C21 C26 H26 119.9
C25 C26 H26 119.9
N2 C27 C28 107.8(2)
N2 C27 C1 121.8(2)
C28 C27 C1 130.2(2)
C27 C28 C29 108.0(3)
C27 C28 H28 126.0
C29 C28 H28 126.0
C30 C29 C28 107.6(2)
C30 C29 H29 126.2
C28 C29 H29 126.2
N2 C30 C29 106.8(2)
N2 C30 C31 120.5(2)
C29 C30 C31 132.7(3)
O3 C31 C30 121.6(3)
O3 C31 C32 119.4(3)
C30 C31 C32 118.9(3)
C33 C32 C37 118.8(3)
C33 C32 C31 122.1(3)
C37 C32 C31 119.1(3)
C32 C33 C34 120.1(3)
C32 C33 H33 120.0
C34 C33 H33 120.0
C35 C34 C33 120.2(3)
C35 C34 H34 119.9
C33 C34 H34 119.9
C36 C35 C34 120.1(3)
C36 C35 H35 120.0
C34 C35 H35 120.0
C35 C36 C37 120.5(3)
C35 C36 H36 119.7
C37 C36 H36 119.7
C36 C37 C32 120.2(3)
C36 C37 H37 119.9
C32 C37 H37 119.9

loop_
_geom_bond_atom_site_label_1
_geom_bond_atom_site_label_2
_geom_bond_distance
N1 C16 1.352(3)
N1 C19 1.381(3)
N1 H1 0.8600
N2 C27 1.358(3)
N2 C30 1.380(3)
N2 H2 0.8600
O1 C1 1.440(3)
O1 H1A 0.8200
O2 C20 1.231(3)
O3 C31 1.242(3)
C1 C16 1.524(3)
C1 C27 1.532(3)
C1 C2 1.538(3)
C2 C3 1.388(3)
C2 C7 1.389(3)
C3 C4 1.401(3)
C3 H3 0.9300
C4 C5 1.390(4)
C4 C8 1.546(4)
C5 C6 1.393(4)
C5 H5 0.9300
C6 C7 1.389(3)
C6 C12 1.540(4)
C7 H7 0.9300
C8 C11' 1.53(4)
C8 C10' 1.53(3)
C8 C9 1.537(8)
C8 C11 1.538(7)
C8 C10 1.540(9)
C8 C9' 1.54(3)
C9 H9A 0.9600
C9 H9B 0.9600
C9 H9C 0.9600
C10 H10A 0.9600
C10 H10B 0.9600
C10 H10C 0.9600
C11 H11A 0.9600
C11 H11B 0.9600
C11 H11C 0.9600
C9' H9'1 0.9600
C9' H9'2 0.9600
C9' H9'3 0.9600
C10' H10D 0.9600
C10' H10E 0.9600
C10' H10F 0.9600
C11' H11D 0.9600
C11' H11E 0.9600
C11' H11F 0.9600
C12 C15 1.514(8)
C12 C15' 1.52(3)
C12 C14 1.530(7)
C12 C14' 1.53(2)
C12 C13' 1.55(3)
C12 C13 1.567(7)
C13 H13A 0.9600
C13 H13B 0.9600
C13 H13C 0.9600
C14 H14A 0.9600
C14 H14B 0.9600
C14 H14C 0.9600
C15 H15A 0.9600
C15 H15B 0.9600
C15 H15C 0.9600
C13' H13D 0.9600
C13' H13E 0.9600
C13' H13F 0.9600
C14' H14D 0.9600
C14' H14E 0.9600
C14' H14F 0.9600
C15' H15D 0.9600
C15' H15E 0.9600
C15' H15F 0.9600
C16 C17 1.388(3)
C17 C18 1.401(3)
C17 H17 0.9300
C18 C19 1.379(3)
C18 H18 0.9300
C19 C20 1.450(3)
C20 C21 1.489(3)
C21 C22 1.382(3)
C21 C26 1.388(4)
C22 C23 1.386(4)
C22 H22 0.9300
C23 C24 1.383(4)
C23 H23 0.9300
C24 C25 1.357(4)
C24 H24 0.9300
C25 C26 1.395(4)
C25 H25 0.9300
C26 H26 0.9300
C27 C28 1.372(3)
C28 C29 1.398(3)
C28 H28 0.9300
C29 C30 1.385(4)
C29 H29 0.9300
C30 C31 1.451(4)
C31 C32 1.500(4)
C32 C33 1.389(4)
C32 C37 1.390(4)
C33 C34 1.398(4)
C33 H33 0.9300
C34 C35 1.371(4)
C34 H34 0.9300
C35 C36 1.367(4)
C35 H35 0.9300
C36 C37 1.390(4)
C36 H36 0.9300
C37 H37 0.9300

loop_
_geom_torsion_atom_site_label_1
_geom_torsion_atom_site_label_2
_geom_torsion_atom_site_label_3
_geom_torsion_atom_site_label_4
_geom_torsion
O1 C1 C2 C3 -153.4(2)
C16 C1 C2 C3 90.7(3)
C27 C1 C2 C3 -29.5(3)
O1 C1 C2 C7 32.4(3)
C16 C1 C2 C7 -83.5(3)
C27 C1 C2 C7 156.3(2)
C7 C2 C3 C4 1.0(4)
C1 C2 C3 C4 -173.2(2)
C2 C3 C4 C5 0.3(4)
C2 C3 C4 C8 -179.7(3)
C3 C4 C5 C6 -0.6(4)
C8 C4 C5 C6 179.4(3)
C4 C5 C6 C7 -0.4(4)
C4 C5 C6 C12 179.4(3)
C5 C6 C7 C2 1.6(4)
C12 C6 C7 C2 -178.1(3)
C3 C2 C7 C6 -2.0(4)
C1 C2 C7 C6 172.3(2)
C5 C4 C8 C11' -172(2)
C3 C4 C8 C11' 8(2)
C5 C4 C8 C10' 65(2)
C3 C4 C8 C10' -115(2)
C5 C4 C8 C9 109.4(7)
C3 C4 C8 C9 -70.6(8)
C5 C4 C8 C11 -9.6(8)
C3 C4 C8 C11 170.4(7)
C5 C4 C8 C10 -129.8(8)
C3 C4 C8 C10 50.2(8)
C5 C4 C8 C9' -51(2)
C3 C4 C8 C9' 129(2)
C7 C6 C12 C15 61.3(6)
C5 C6 C12 C15 -118.4(6)
C7 C6 C12 C15' -112(2)
C5 C6 C12 C15' 69(2)
C7 C6 C12 C14 -61.3(5)
C5 C6 C12 C14 119.0(5)
C7 C6 C12 C14' 126.0(17)
C5 C6 C12 C14' -53.7(18)
C7 C6 C12 C13' 9.8(18)
C5 C6 C12 C13' -169.9(17)
C7 C6 C12 C13 -178.7(5)
C5 C6 C12 C13 1.5(7)
C19 N1 C16 C17 1.4(3)
C19 N1 C16 C1 -179.9(2)
O1 C1 C16 N1 62.3(3)
C27 C1 C16 N1 -56.6(3)
C2 C1 C16 N1 -178.2(2)
O1 C1 C16 C17 -119.3(3)
C27 C1 C16 C17 121.8(3)
C2 C1 C16 C17 0.2(4)
N1 C16 C17 C18 -0.5(3)
C1 C16 C17 C18 -179.1(2)
C16 C17 C18 C19 -0.5(3)
C17 C18 C19 N1 1.3(3)
C17 C18 C19 C20 175.7(3)
C16 N1 C19 C18 -1.7(3)
C16 N1 C19 C20 -177.0(2)
C18 C19 C20 O2 -163.6(3)
N1 C19 C20 O2 10.2(4)
C18 C19 C20 C21 17.2(5)
N1 C19 C20 C21 -169.0(2)
O2 C20 C21 C22 30.5(4)
C19 C20 C21 C22 -150.3(3)
O2 C20 C21 C26 -144.2(3)
C19 C20 C21 C26 35.1(4)
C26 C21 C22 C23 -1.1(5)
C20 C21 C22 C23 -176.0(3)
C21 C22 C23 C24 1.9(5)
C22 C23 C24 C25 -1.8(6)
C23 C24 C25 C26 0.9(6)
C22 C21 C26 C25 0.2(5)
C20 C21 C26 C25 174.9(3)
C24 C25 C26 C21 -0.1(5)
C30 N2 C27 C28 -0.2(3)
C30 N2 C27 C1 175.2(2)
O1 C1 C27 N2 50.6(3)
C16 C1 C27 N2 167.1(2)
C2 C1 C27 N2 -74.2(3)
O1 C1 C27 C28 -135.1(3)
C16 C1 C27 C28 -18.6(4)
C2 C1 C27 C28 100.1(3)
N2 C27 C28 C29 0.3(3)
C1 C27 C28 C29 -174.6(2)
C27 C28 C29 C30 -0.3(3)
C27 N2 C30 C29 0.0(3)
C27 N2 C30 C31 -178.3(2)
C28 C29 C30 N2 0.2(3)
C28 C29 C30 C31 178.1(3)
N2 C30 C31 O3 6.4(4)
C29 C30 C31 O3 -171.3(3)
N2 C30 C31 C32 -176.9(2)
C29 C30 C31 C32 5.4(5)
O3 C31 C32 C33 -139.3(3)
C30 C31 C32 C33 43.9(4)
O3 C31 C32 C37 39.7(4)
C30 C31 C32 C37 -137.1(3)
C37 C32 C33 C34 0.8(4)
C31 C32 C33 C34 179.8(3)
C32 C33 C34 C35 0.4(5)
C33 C34 C35 C36 -0.4(5)
C34 C35 C36 C37 -0.8(6)
C35 C36 C37 C32 2.0(5)
C33 C32 C37 C36 -2.0(5)
C31 C32 C37 C36 178.9(3)
